data_4501809
loop_
_publ_author_name
'Cong, Hengjiang'
'Zhang, Huaijin'
'Yao, Bin'
'Yu, Wentao'
'Zhao, Xian'
'Wang, Jiyang'
'Zhang, Guangcai'

_publ_section_title
;
 ScVO4: Explorations of Novel Crystalline Inorganic Optical Materials in
 Rare-Earth Orthovanadate Systems
;
_journal_issue 10
_journal_name_full 'Crystal Growth &amp; Design'
_journal_page_first 4389
_journal_paper_doi 10.1021/cg1004962
_journal_volume 10
_journal_year 2010
_chemical_formula_moiety 'O4 Sc V'
_chemical_formula_sum 'O4 Sc V'
_chemical_formula_weight 159.90
_chemical_melting_point 1663.2
_chemical_name_systematic
;
 ?
;
_space_group_IT_number 141
_symmetry_cell_setting tetragonal
_symmetry_space_group_name_Hall '-I 4bd 2'
_symmetry_space_group_name_H-M 'I 41/a m d :2'
_atom_sites_solution_primary direct
_atom_sites_solution_secondary difmap
_audit_creation_method SHELXL-97
_cell_angle_alpha 90.00
_cell_angle_beta 90.00
_cell_angle_gamma 90.00
_cell_formula_units_Z 4
_cell_length_a 6.7885(3)
_cell_length_b 6.7885(3)
_cell_length_c 6.1392(6)
_cell_measurement_reflns_used 403
_cell_measurement_temperature 296(2)
_cell_measurement_theta_max 27.71
_cell_measurement_theta_min 4.48
_cell_volume 282.92(3)
_computing_cell_refinement 'APEX2 Software Suite (Bruker,2005)'
_computing_data_collection 'APEX2 Software Suite (Bruker,2005)'
_computing_data_reduction 'APEX2 Software Suite (Bruker,2005)'
_computing_molecular_graphics 'SHELXTL (Bruker, 1997)'
_computing_publication_material 'WINGX (Farrugia,1999)'
_computing_structure_refinement 'SHELXL-97 (Sheldrick, 1997)'
_computing_structure_solution 'SHELXL-97 (Sheldrick, 1997)'
_diffrn_ambient_temperature 296(2)
_diffrn_measured_fraction_theta_full 1.000
_diffrn_measured_fraction_theta_max 1.000
_diffrn_measurement_device_type 'Bruker APEX2 CCD area-detector diffractometer'
_diffrn_measurement_method '\f and \w scans'
_diffrn_radiation_monochromator graphite
_diffrn_radiation_source 'fine-focus sealed tube'
_diffrn_radiation_type MoK\a
_diffrn_radiation_wavelength 0.71073
_diffrn_reflns_av_R_equivalents 0.0102
_diffrn_reflns_av_sigmaI/netI 0.0077
_diffrn_reflns_limit_h_max 7
_diffrn_reflns_limit_h_min -7
_diffrn_reflns_limit_k_max 3
_diffrn_reflns_limit_k_min -8
_diffrn_reflns_limit_l_max 8
_diffrn_reflns_limit_l_min -3
_diffrn_reflns_number 491
_diffrn_reflns_theta_full 27.71
_diffrn_reflns_theta_max 27.71
_diffrn_reflns_theta_min 4.48
_diffrn_standards_decay_% 0
_diffrn_standards_interval_count 0
_diffrn_standards_interval_time 0
_diffrn_standards_number 0
_exptl_absorpt_coefficient_mu 5.500
_exptl_absorpt_correction_T_max 0.7705
_exptl_absorpt_correction_T_min 0.3644
_exptl_absorpt_correction_type multi-scan
_exptl_absorpt_process_details 'APEX2 Software Suite (Bruker,2005)'
_exptl_crystal_colour colourless
_exptl_crystal_density_diffrn 3.754
_exptl_crystal_density_method 'not measured'
_exptl_crystal_description prism
_exptl_crystal_F_000 304
_exptl_crystal_size_max 0.23
_exptl_crystal_size_mid 0.12
_exptl_crystal_size_min 0.05
_refine_diff_density_max 0.274
_refine_diff_density_min -0.508
_refine_diff_density_rms 0.118
_refine_ls_extinction_coef 0.032(4)
_refine_ls_extinction_expression Fc^*^=kFc[1+0.001xFc^2^\l^3^/sin(2\q)]^-1/4^
_refine_ls_extinction_method SHELXL
_refine_ls_goodness_of_fit_ref 1.120
_refine_ls_matrix_type full
_refine_ls_number_parameters 12
_refine_ls_number_reflns 100
_refine_ls_number_restraints 0
_refine_ls_restrained_S_all 1.120
_refine_ls_R_factor_all 0.0210
_refine_ls_R_factor_gt 0.0209
_refine_ls_shift/su_max 0.000
_refine_ls_shift/su_mean 0.000
_refine_ls_structure_factor_coef Fsqd
_refine_ls_weighting_details 'calc w=1/[\s^2^(Fo^2^)+(0.0307P)^2^+1.5060P] where P=(Fo^2^+2Fc^2^)/3'
_refine_ls_weighting_scheme calc
_refine_ls_wR_factor_gt 0.0586
_refine_ls_wR_factor_ref 0.0587
_reflns_number_gt 99
_reflns_number_total 100
_reflns_threshold_expression >2sigma(I)
_cod_data_source_file cg1004962_si_003.cif
_cod_data_source_block scvo4
_cod_depositor_comments
;
The following automatic conversions were performed:

'_symmetry_cell_setting' value 'Tetragonal' changed to 'tetragonal'
according to /home/saulius/struct/CIF-dictionaries/cif_core.dic
dictionary named 'cif_core.dic' version 2.4.2 from 2011-04-26.

Automatic conversion script
Id: cif_fix_values 1715 2011-07-08 13:25:40Z adriana 
;
_cod_original_sg_symbol_H-M 'I41/amd '
_cod_database_code 4501809

loop_
_symmetry_equiv_pos_as_xyz
'x, y, z'
'-x+1/2, -y, z+1/2'
'-y+1/4, x+3/4, z+1/4'
'y+1/4, -x+1/4, z+3/4'
'-x+1/2, y, -z+1/2'
'x, -y, -z'
'y+1/4, x+3/4, -z+1/4'
'-y+1/4, -x+1/4, -z+3/4'
'x+1/2, y+1/2, z+1/2'
'-x+1, -y+1/2, z+1'
'-y+3/4, x+5/4, z+3/4'
'y+3/4, -x+3/4, z+5/4'
'-x+1, y+1/2, -z+1'
'x+1/2, -y+1/2, -z+1/2'
'y+3/4, x+5/4, -z+3/4'
'-y+3/4, -x+3/4, -z+5/4'
'-x, -y, -z'
'x-1/2, y, -z-1/2'
'y-1/4, -x-3/4, -z-1/4'
'-y-1/4, x-1/4, -z-3/4'
'x-1/2, -y, z-1/2'
'-x, y, z'
'-y-1/4, -x-3/4, z-1/4'
'y-1/4, x-1/4, z-3/4'
'-x+1/2, -y+1/2, -z+1/2'
'x, y+1/2, -z'
'y+1/4, -x-1/4, -z+1/4'
'-y+1/4, x+1/4, -z-1/4'
'x, -y+1/2, z'
'-x+1/2, y+1/2, z+1/2'
'-y+1/4, -x-1/4, z+1/4'
'y+1/4, x+1/4, z-1/4'

loop_
_atom_site_label
_atom_site_type_symbol
_atom_site_fract_x
_atom_site_fract_y
_atom_site_fract_z
_atom_site_U_iso_or_equiv
_atom_site_adp_type
_atom_site_occupancy
_atom_site_symmetry_multiplicity
_atom_site_calc_flag
_atom_site_refinement_flags
V V 0.0000 0.2500 0.3750 0.0082(4) Uani 1 8 d S
Sc Sc 0.0000 0.2500 -0.1250 0.0069(5) Uani 1 8 d S
O O 0.1929(3) 0.2500 0.5538(3) 0.0132(7) Uani 1 2 d S

loop_
_atom_site_aniso_label
_atom_site_aniso_U_11
_atom_site_aniso_U_22
_atom_site_aniso_U_33
_atom_site_aniso_U_23
_atom_site_aniso_U_13
_atom_site_aniso_U_12
V 0.0088(5) 0.0088(5) 0.0069(6) 0.000 0.000 0.000
Sc 0.0071(5) 0.0071(5) 0.0066(7) 0.000 0.000 0.000
O 0.0106(10) 0.0165(11) 0.0124(11) 0.000 -0.0011(9) 0.000

loop_
_atom_type_symbol
_atom_type_description
_atom_type_scat_dispersion_real
_atom_type_scat_dispersion_imag
_atom_type_scat_source
O O 0.0106 0.0060 'International Tables Vol C Tables 4.2.6.8 and 6.1.1.4'
Sc Sc 0.2519 0.3716 'International Tables Vol C Tables 4.2.6.8 and 6.1.1.4'
V V 0.3005 0.5294 'International Tables Vol C Tables 4.2.6.8 and 6.1.1.4'

loop_
_geom_angle_atom_site_label_1
_geom_angle_atom_site_label_2
_geom_angle_atom_site_label_3
_geom_angle
_geom_angle_site_symmetry_1
_geom_angle_site_symmetry_3
O V O 114.37(8) 19_566 .
O V O 100.06(14) 19_566 28_556
O V O 114.37(8) . 28_556
O V O 114.37(8) 19_566 10_454
O V O 100.06(15) . 10_454
O V O 114.37(8) 28_556 10_454
O V Sc 129.97(7) 19_566 1_556
O V Sc 50.03(7) . 1_556
O V Sc 129.97(7) 28_556 1_556
O V Sc 50.03(7) 10_454 1_556
O Sc O 92.41(2) 3_544 25
O Sc O 156.31(11) 3_544 12_453
O Sc O 92.41(2) 25 12_453
O Sc O 92.41(2) 3_544 18_556
O Sc O 156.31(11) 25 18_556
O Sc O 92.41(2) 12_453 18_556
O Sc O 135.43(6) 3_544 28_556
O Sc O 80.15(5) 25 28_556
O Sc O 68.26(8) 12_453 28_556
O Sc O 80.15(5) 18_556 28_556
O Sc O 80.15(5) 3_544 10_453
O Sc O 135.43(6) 25 10_453
O Sc O 80.15(5) 12_453 10_453
O Sc O 68.26(8) 18_556 10_453
O Sc O 133.95(6) 28_556 10_453
O Sc O 80.15(5) 3_544 1_554
O Sc O 68.26(8) 25 1_554
O Sc O 80.15(5) 12_453 1_554
O Sc O 135.43(6) 18_556 1_554
O Sc O 133.95(6) 28_556 1_554
O Sc O 67.16(10) 10_453 1_554
O Sc O 68.26(8) 3_544 19_566
O Sc O 80.15(5) 25 19_566
O Sc O 135.43(6) 12_453 19_566
O Sc O 80.15(5) 18_556 19_566
O Sc O 67.16(10) 28_556 19_566
O Sc O 133.95(6) 10_453 19_566
O Sc O 133.95(6) 1_554 19_566
O Sc V 78.16(6) 3_544 1_554
O Sc V 101.84(6) 25 1_554
O Sc V 78.16(6) 12_453 1_554
O Sc V 101.84(6) 18_556 1_554
O Sc V 146.42(5) 28_556 1_554
O Sc V 33.58(5) 10_453 1_554
O Sc V 33.58(5) 1_554 1_554
O Sc V 146.42(5) 19_566 1_554
V O Sc 151.87(12) . 25
V O Sc 96.39(10) . 1_556
Sc O Sc 111.74(8) 25 1_556

loop_
_geom_bond_atom_site_label_1
_geom_bond_atom_site_label_2
_geom_bond_distance
_geom_bond_site_symmetry_2
V O 1.708(2) 19_566
V O 1.708(2) .
V O 1.708(2) 28_556
V O 1.708(2) 10_454
V Sc 3.0696(3) 1_556
Sc O 2.130(2) 3_544
Sc O 2.130(2) 25
Sc O 2.130(2) 12_453
Sc O 2.130(2) 18_556
Sc O 2.367(2) 28_556
Sc O 2.367(2) 10_453
Sc O 2.367(2) 1_554
Sc O 2.367(2) 19_566
Sc V 3.0696(3) 1_554
O Sc 2.130(2) 25
O Sc 2.367(2) 1_556

loop_
_geom_torsion_atom_site_label_1
_geom_torsion_atom_site_label_2
_geom_torsion_atom_site_label_3
_geom_torsion_atom_site_label_4
_geom_torsion
_geom_torsion_site_symmetry_1
_geom_torsion_site_symmetry_4
O V O Sc 57.28(4) 19_566 25
O V O Sc -57.28(4) 28_556 25
O V O Sc 180.0 10_454 25
Sc V O Sc 180.0 1_556 25
O V O Sc -122.72(4) 19_566 1_556
O V O Sc 122.72(4) 28_556 1_556
O V O Sc 0.0 10_454 1_556
